data_7717658
loop_
_publ_author_name
'Bencini, Andrea'
'Romano, Giammarco Maria'
'Simonini Steiner, Yschtar Tecla'
'Bazzicalupi, Carla'
'Savastano, Matteo'
'Macedi, Eleonora'
'Rossi, Patrizia'
'Paoli, Paola'
'Innocenti, Massimo'
'Conti, Luca'
'Bartoli, Francesco'

_publ_section_title
;
 Zn(II)/Cd(II) selective binding and fluorescence sensing by using
 macrocyclic tetra-amines with different fluorophores. Clues for design of
 selective chemosensors for transition metals
;
_journal_name_full 'Dalton Transactions'
_journal_paper_doi 10.1039/D4DT02415J
_journal_year 2025
_chemical_formula_sum 'C28 H35 Cl N6 O7 Pb'
_chemical_formula_weight 810.26
_space_group_crystal_system monoclinic
_space_group_IT_number 14
_space_group_name_Hall '-P 2yn'
_space_group_name_H-M_alt 'P 1 21/n 1'
_atom_sites_solution_hydrogens mixed
_audit_creation_method SHELXL-2018/3
_audit_update_record
;
2024-08-02 deposited with the CCDC.	2024-12-11 downloaded from the CCDC.
;
_cell_angle_alpha 90
_cell_angle_beta 100.065(3)
_cell_angle_gamma 90
_cell_formula_units_Z 4
_cell_length_a 12.1623(4)
_cell_length_b 16.0748(5)
_cell_length_c 15.0537(5)
_cell_measurement_reflns_used 6158
_cell_measurement_temperature 150(2)
_cell_measurement_theta_max 29.3060
_cell_measurement_theta_min 4.1582
_cell_volume 2897.80(16)
_computing_cell_refinement
;
CrysAlis RED, Oxford Diffraction Ltd.,
Version 1.171.32.5 (release 08-05-2007 CrysAlis171 .NET)
(compiled May  8 2007,13:10:02)
;
_computing_data_collection
;
CrysAlis CCD, Oxford Diffraction Ltd.,
Version 1.171.32.5 (release 08-05-2007 CrysAlis171 .NET)
(compiled May  8 2007,13:10:02)
;
_computing_data_reduction
;
CrysAlis RED, Oxford Diffraction Ltd.,
Version 1.171.32.5 (release 08-05-2007 CrysAlis171 .NET)
(compiled May  8 2007,13:10:02)
;
_computing_molecular_graphics 'Mercury 3.10.1'
_computing_publication_material 'PARST(Nardelli, 1995)'
_computing_structure_refinement 'SHELXL-2018/3 (Sheldrick, 2018)'
_computing_structure_solution 'SIR25004 (Burla, 2005)'
_diffrn_ambient_temperature 150(2)
_diffrn_measured_fraction_theta_full 0.995
_diffrn_measured_fraction_theta_max 0.854
_diffrn_measurement_device_type 'Xcalibur, Sapphire3'
_diffrn_measurement_method '\w scans'
_diffrn_radiation_source 'Enhance (Mo) X-ray Source'
_diffrn_radiation_type MoK\a
_diffrn_radiation_wavelength 0.71073
_diffrn_reflns_av_R_equivalents 0.0516
_diffrn_reflns_av_unetI/netI 0.0644
_diffrn_reflns_Laue_measured_fraction_full 0.995
_diffrn_reflns_Laue_measured_fraction_max 0.854
_diffrn_reflns_limit_h_max 15
_diffrn_reflns_limit_h_min -14
_diffrn_reflns_limit_k_max 20
_diffrn_reflns_limit_k_min -21
_diffrn_reflns_limit_l_max 20
_diffrn_reflns_limit_l_min -19
_diffrn_reflns_number 20089
_diffrn_reflns_point_group_measured_fraction_full 0.995
_diffrn_reflns_point_group_measured_fraction_max 0.854
_diffrn_reflns_theta_full 25.000
_diffrn_reflns_theta_max 29.371
_diffrn_reflns_theta_min 4.167
_exptl_absorpt_coefficient_mu 5.972
_exptl_absorpt_correction_T_max 1.00000
_exptl_absorpt_correction_T_min 0.56060
_exptl_absorpt_correction_type multi-scan
_exptl_absorpt_process_details
;
CrysAlisPro, Agilent Technologies,
Version 1.171.35.19 (release 27-10-2011 CrysAlis171 .NET)
(compiled Oct 27 2011,15:02:11)
Empirical absorption correction using spherical harmonics,
 implemented in SCALE3 ABSPACK scaling algorithm.
;
_exptl_crystal_density_diffrn 1.857
_exptl_crystal_description prism
_exptl_crystal_F_000 1600
_exptl_crystal_size_max 0.23
_exptl_crystal_size_mid 0.20
_exptl_crystal_size_min 0.19
_refine_diff_density_max 1.410
_refine_diff_density_min -1.239
_refine_diff_density_rms 0.151
_refine_ls_extinction_method none
_refine_ls_goodness_of_fit_ref 1.032
_refine_ls_hydrogen_treatment mixed
_refine_ls_matrix_type full
_refine_ls_number_parameters 409
_refine_ls_number_reflns 6818
_refine_ls_number_restraints 3
_refine_ls_restrained_S_all 1.032
_refine_ls_R_factor_all 0.0516
_refine_ls_R_factor_gt 0.0355
_refine_ls_shift/su_max 0.001
_refine_ls_shift/su_mean 0.000
_refine_ls_structure_factor_coef Fsqd
_refine_ls_weighting_details 'w=1/[\s^2^(Fo^2^)+(0.0246P)^2^] where P=(Fo^2^+2Fc^2^)/3'
_refine_ls_weighting_scheme calc
_refine_ls_wR_factor_gt 0.0671
_refine_ls_wR_factor_ref 0.0744
_reflns_Friedel_coverage 0.000
_reflns_number_gt 5412
_reflns_number_total 6818
_reflns_threshold_expression 'I > 2\s(I)'
_cod_data_source_file d4dt02415j2.cif
_cod_data_source_block PbL4-ClO4-2H2O
_cod_original_sg_symbol_H-M 'P 21/n'
_cod_database_code 7717658
_shelx_shelxl_version_number 2018/3
_shelx_space_group_comment
;
The symmetry employed for this shelxl refinement is uniquely defined
by the following loop, which should always be used as a source of
symmetry information in preference to the above space-group names.
They are only intended as comments.
;

loop_
_space_group_symop_operation_xyz
'x, y, z'
'-x+1/2, y+1/2, -z+1/2'
'-x, -y, -z'
'x-1/2, -y-1/2, z-1/2'

loop_
_atom_site_label
_atom_site_type_symbol
_atom_site_fract_x
_atom_site_fract_y
_atom_site_fract_z
_atom_site_U_iso_or_equiv
_atom_site_adp_type
_atom_site_occupancy
_atom_site_site_symmetry_order
_atom_site_calc_flag
_atom_site_refinement_flags_posn
_atom_site_refinement_flags_adp
_atom_site_refinement_flags_occupancy
_atom_site_disorder_assembly
_atom_site_disorder_group
Cl1 Cl 0.40780(11) 0.28877(9) 0.41337(9) 0.0394(3) Uani 1 1 d . . . . .
O1A O 0.4033(14) 0.2946(9) 0.3189(10) 0.030(4) Uiso 0.33 1 d . . P A 1
O2A O 0.517(2) 0.305(2) 0.4646(19) 0.032(7) Uiso 0.33 1 d . . P A 1
O3A O 0.3198(10) 0.3383(8) 0.4394(9) 0.036(3) Uiso 0.33 1 d . . P A 1
O4A O 0.3881(13) 0.2020(10) 0.4238(12) 0.042(4) Uiso 0.33 1 d . . P A 1
O1B O 0.3464(8) 0.3733(6) 0.4230(8) 0.031(2) Uiso 0.34 1 d . . P A 2
O2B O 0.3521(10) 0.2245(8) 0.4366(9) 0.039(3) Uiso 0.34 1 d . . P A 2
O3B O 0.4439(10) 0.2987(9) 0.3244(9) 0.037(4) Uiso 0.34 1 d . . P A 2
O4B O 0.5033(12) 0.2949(14) 0.4772(11) 0.023(4) Uiso 0.34 1 d . . P A 2
O1C O 0.4065(12) 0.1894(9) 0.3941(11) 0.051(4) Uiso 0.33 1 d . . P A 3
O2C O 0.3091(10) 0.2911(9) 0.4528(9) 0.051(3) Uiso 0.33 1 d . . P A 3
O3C O 0.5156(19) 0.3202(13) 0.4690(17) 0.029(5) Uiso 0.33 1 d . . P A 3
O4C O 0.3970(12) 0.3226(8) 0.3256(10) 0.033(3) Uiso 0.33 1 d . . P A 3
O1WA O 0.7074(8) 0.3415(8) 0.3469(18) 0.041(3) Uiso 0.55(6) 1 d . . P B 1
O1WB O 0.7163(9) 0.3520(8) 0.3767(19) 0.033(4) Uiso 0.45(6) 1 d . . P B 2
Pb1 Pb 0.02685(2) 0.17268(2) 0.35267(2) 0.01864(6) Uani 1 1 d . . . . .
N1 N 0.1872(3) 0.1845(2) 0.2435(3) 0.0247(9) Uani 1 1 d D . . . .
H1N H 0.234(3) 0.192(3) 0.295(2) 0.030 Uiso 1 1 d D U . . .
N2 N 0.0149(3) 0.3109(2) 0.2448(3) 0.0190(8) Uani 1 1 d . . . . .
N3 N -0.1047(3) 0.1526(2) 0.2165(3) 0.0198(8) Uani 1 1 d D . . . .
H3N H -0.156(3) 0.126(2) 0.237(3) 0.024 Uiso 1 1 d D U . . .
N4 N 0.0735(3) 0.0289(2) 0.2726(3) 0.0225(9) Uani 1 1 d . . . . .
N5 N -0.0013(3) 0.3520(2) 0.4461(3) 0.0227(9) Uani 1 1 d . . . . .
N6 N -0.0777(3) 0.0410(2) 0.3865(2) 0.0183(8) Uani 1 1 d . . . . .
O1 O -0.0826(3) 0.2634(2) 0.5746(2) 0.0303(8) Uani 1 1 d D . . . .
H1O H -0.085(4) 0.253(3) 0.5202(15) 0.036 Uiso 1 1 d D U . . .
O2 O -0.1531(2) 0.19787(18) 0.4052(2) 0.0245(7) Uani 1 1 d . . . . .
C1 C 0.1830(4) 0.2580(3) 0.1866(3) 0.0270(11) Uani 1 1 d . . . . .
H1A H 0.140289 0.245349 0.125896 0.032 Uiso 1 1 calc R U . . .
H1B H 0.259739 0.274021 0.179804 0.032 Uiso 1 1 calc R U . . .
C2 C 0.1282(3) 0.3296(3) 0.2276(3) 0.0208(10) Uani 1 1 d . . . . .
H2A H 0.175903 0.345592 0.285237 0.025 Uiso 1 1 calc R U . . .
H2B H 0.123884 0.378061 0.186472 0.025 Uiso 1 1 calc R U . . .
C3 C -0.0640(4) 0.2918(3) 0.1606(3) 0.0244(10) Uani 1 1 d . . . . .
H3A H -0.022690 0.266735 0.116135 0.029 Uiso 1 1 calc R U . . .
H3B H -0.099121 0.343867 0.134546 0.029 Uiso 1 1 calc R U . . .
C4 C -0.1542(3) 0.2318(2) 0.1792(3) 0.0235(11) Uani 1 1 d . . . . .
H4A H -0.196631 0.257379 0.222571 0.028 Uiso 1 1 calc R U . . .
H4B H -0.206835 0.220727 0.122480 0.028 Uiso 1 1 calc R U . . .
C5 C -0.0606(4) 0.1009(3) 0.1500(3) 0.0254(11) Uani 1 1 d . . . . .
H5A H -0.001820 0.132211 0.126466 0.030 Uiso 1 1 calc R U . . .
H5B H -0.121440 0.088986 0.098759 0.030 Uiso 1 1 calc R U . . .
C6 C -0.0124(4) 0.0195(3) 0.1899(3) 0.0245(10) Uani 1 1 d . . . . .
H6A H -0.073984 -0.015303 0.204405 0.029 Uiso 1 1 calc R U . . .
H6B H 0.021300 -0.010333 0.143740 0.029 Uiso 1 1 calc R U . . .
C7 C 0.1881(4) 0.0313(3) 0.2526(4) 0.0296(12) Uani 1 1 d . . . . .
H7A H 0.200736 -0.019432 0.218514 0.036 Uiso 1 1 calc R U . . .
H7B H 0.241662 0.030261 0.310274 0.036 Uiso 1 1 calc R U . . .
C8 C 0.2129(4) 0.1074(3) 0.1985(4) 0.0318(12) Uani 1 1 d . . . . .
H8A H 0.292619 0.107238 0.192475 0.038 Uiso 1 1 calc R U . . .
H8B H 0.167425 0.104884 0.137233 0.038 Uiso 1 1 calc R U . . .
C9 C -0.0277(4) 0.3835(2) 0.2875(3) 0.0227(10) Uani 1 1 d . . . . .
H9A H -0.108610 0.375622 0.286802 0.027 Uiso 1 1 calc R U . . .
H9B H -0.018878 0.433416 0.250913 0.027 Uiso 1 1 calc R U . . .
C10 C 0.0289(3) 0.3993(3) 0.3833(3) 0.0215(10) Uani 1 1 d . . . . .
C11 C 0.1081(3) 0.4637(3) 0.4047(4) 0.0266(11) Uani 1 1 d . . . . .
H11 H 0.130132 0.495785 0.357762 0.032 Uiso 1 1 calc R U . . .
C12 C 0.1526(4) 0.4798(3) 0.4917(4) 0.0291(12) Uani 1 1 d . . . . .
H12 H 0.205947 0.523155 0.505889 0.035 Uiso 1 1 calc R U . . .
C13 C 0.1200(3) 0.4325(3) 0.5611(4) 0.0252(11) Uani 1 1 d . . . . .
C14 C 0.1552(4) 0.4474(3) 0.6533(4) 0.0303(12) Uani 1 1 d . . . . .
H14 H 0.208919 0.489444 0.672708 0.036 Uiso 1 1 calc R U . . .
C15 C 0.1121(4) 0.4013(3) 0.7155(4) 0.0347(13) Uani 1 1 d . . . . .
H15 H 0.135611 0.412558 0.777895 0.042 Uiso 1 1 calc R U . . .
C16 C 0.0340(4) 0.3377(3) 0.6893(4) 0.0289(12) Uani 1 1 d . . . . .
H16 H 0.006365 0.305660 0.733672 0.035 Uiso 1 1 calc R U . . .
C17 C -0.0023(4) 0.3219(3) 0.5994(4) 0.0250(11) Uani 1 1 d . . . . .
C18 C 0.0411(4) 0.3682(3) 0.5332(3) 0.0238(10) Uani 1 1 d . . . . .
C19 C 0.0657(4) -0.0411(3) 0.3333(3) 0.0252(11) Uani 1 1 d . . . . .
H19A H 0.132176 -0.041640 0.381801 0.030 Uiso 1 1 calc R U . . .
H19B H 0.064545 -0.093953 0.299342 0.030 Uiso 1 1 calc R U . . .
C20 C -0.0389(4) -0.0348(3) 0.3747(3) 0.0232(10) Uani 1 1 d . . . . .
C21 C -0.0916(4) -0.1062(3) 0.4023(3) 0.0289(12) Uani 1 1 d . . . . .
H21 H -0.062073 -0.159922 0.394681 0.035 Uiso 1 1 calc R U . . .
C22 C -0.1845(4) -0.0976(3) 0.4398(3) 0.0284(12) Uani 1 1 d . . . . .
H22 H -0.219689 -0.145689 0.458534 0.034 Uiso 1 1 calc R U . . .
C23 C -0.2297(4) -0.0183(3) 0.4514(3) 0.0239(10) Uani 1 1 d . . . . .
C24 C -0.3267(4) -0.0038(3) 0.4877(3) 0.0283(11) Uani 1 1 d . . . . .
H24 H -0.366080 -0.049126 0.507804 0.034 Uiso 1 1 calc R U . . .
C25 C -0.3641(4) 0.0758(3) 0.4939(3) 0.0288(11) Uani 1 1 d . . . . .
H25 H -0.430903 0.084985 0.517122 0.035 Uiso 1 1 calc R U . . .
C26 C -0.3065(4) 0.1440(3) 0.4670(3) 0.0253(10) Uani 1 1 d . . . . .
H26 H -0.334582 0.198470 0.472952 0.030 Uiso 1 1 calc R U . . .
C27 C -0.2092(3) 0.1338(3) 0.4316(3) 0.0217(10) Uani 1 1 d . . . . .
C28 C -0.1713(3) 0.0511(3) 0.4230(3) 0.0191(10) Uani 1 1 d . . . . .

loop_
_atom_site_aniso_label
_atom_site_aniso_U_11
_atom_site_aniso_U_22
_atom_site_aniso_U_33
_atom_site_aniso_U_23
_atom_site_aniso_U_13
_atom_site_aniso_U_12
Cl1 0.0352(7) 0.0619(9) 0.0210(7) 0.0037(7) 0.0047(5) 0.0100(6)
Pb1 0.01920(10) 0.01839(9) 0.01793(10) -0.00027(7) 0.00209(7) 0.00082(7)
N1 0.022(2) 0.025(2) 0.029(3) -0.0033(18) 0.0090(17) 0.0008(16)
N2 0.0220(19) 0.0178(18) 0.018(2) 0.0033(15) 0.0057(16) 0.0018(14)
N3 0.021(2) 0.0203(19) 0.019(2) 0.0025(16) 0.0046(16) -0.0014(15)
N4 0.0211(19) 0.024(2) 0.023(2) -0.0020(17) 0.0049(16) 0.0034(16)
N5 0.023(2) 0.0166(18) 0.029(3) 0.0012(17) 0.0062(17) 0.0029(15)
N6 0.0208(19) 0.0179(18) 0.016(2) 0.0017(15) 0.0024(15) 0.0011(15)
O1 0.0376(19) 0.0305(18) 0.024(2) 0.0020(17) 0.0081(16) -0.0046(15)
O2 0.0243(16) 0.0211(15) 0.030(2) 0.0034(15) 0.0112(14) 0.0026(13)
C1 0.024(2) 0.030(3) 0.029(3) -0.004(2) 0.010(2) -0.002(2)
C2 0.020(2) 0.024(2) 0.020(3) 0.001(2) 0.0067(18) -0.0055(18)
C3 0.023(2) 0.028(2) 0.021(3) 0.004(2) -0.001(2) 0.001(2)
C4 0.018(2) 0.020(2) 0.031(3) 0.005(2) -0.0014(19) 0.0028(18)
C5 0.029(2) 0.026(2) 0.021(3) -0.001(2) 0.002(2) 0.000(2)
C6 0.030(2) 0.023(2) 0.020(3) 0.000(2) 0.003(2) -0.001(2)
C7 0.026(3) 0.027(3) 0.038(3) -0.005(2) 0.010(2) 0.009(2)
C8 0.030(3) 0.031(3) 0.037(3) -0.008(2) 0.014(2) 0.002(2)
C9 0.027(2) 0.014(2) 0.027(3) -0.001(2) 0.004(2) 0.0037(18)
C10 0.020(2) 0.016(2) 0.029(3) 0.000(2) 0.007(2) 0.0031(17)
C11 0.023(2) 0.020(2) 0.039(3) 0.003(2) 0.011(2) 0.0024(18)
C12 0.020(2) 0.022(2) 0.046(4) -0.007(2) 0.008(2) 0.0008(19)
C13 0.019(2) 0.023(2) 0.033(3) -0.007(2) 0.001(2) 0.0046(18)
C14 0.025(3) 0.028(3) 0.036(3) -0.008(2) 0.000(2) 0.005(2)
C15 0.029(3) 0.043(3) 0.028(3) -0.006(3) -0.007(2) 0.014(2)
C16 0.030(3) 0.031(3) 0.024(3) 0.004(2) 0.001(2) 0.010(2)
C17 0.025(2) 0.022(2) 0.029(3) 0.001(2) 0.007(2) 0.0037(19)
C18 0.023(2) 0.022(2) 0.026(3) -0.002(2) 0.004(2) 0.0071(19)
C19 0.030(2) 0.022(2) 0.023(3) 0.001(2) 0.002(2) 0.0052(19)
C20 0.031(3) 0.021(2) 0.016(3) -0.0003(19) -0.003(2) 0.0017(19)
C21 0.036(3) 0.020(2) 0.028(3) 0.000(2) -0.005(2) -0.002(2)
C22 0.029(3) 0.024(2) 0.028(3) 0.004(2) -0.009(2) -0.007(2)
C23 0.027(2) 0.025(2) 0.017(3) 0.002(2) -0.0039(19) -0.006(2)
C24 0.026(2) 0.034(3) 0.023(3) -0.003(2) 0.001(2) -0.014(2)
C25 0.021(2) 0.041(3) 0.027(3) -0.004(2) 0.010(2) -0.011(2)
C26 0.028(3) 0.026(2) 0.023(3) -0.002(2) 0.008(2) -0.002(2)
C27 0.023(2) 0.026(2) 0.016(3) -0.002(2) 0.0007(19) -0.0028(19)
C28 0.019(2) 0.024(2) 0.013(2) 0.0006(19) -0.0024(18) -0.0030(18)

loop_
_atom_type_symbol
_atom_type_description
_atom_type_scat_dispersion_real
_atom_type_scat_dispersion_imag
_atom_type_scat_source
C C 0.0033 0.0016 'International Tables Vol C Tables 4.2.6.8 and 6.1.1.4'
H H 0.0000 0.0000 'International Tables Vol C Tables 4.2.6.8 and 6.1.1.4'
N N 0.0061 0.0033 'International Tables Vol C Tables 4.2.6.8 and 6.1.1.4'
O O 0.0106 0.0060 'International Tables Vol C Tables 4.2.6.8 and 6.1.1.4'
Pb Pb -3.3944 10.1111 'International Tables Vol C Tables 4.2.6.8 and 6.1.1.4'
Cl Cl 0.1484 0.1585 'International Tables Vol C Tables 4.2.6.8 and 6.1.1.4'

loop_
_geom_angle_atom_site_label_1
_geom_angle_atom_site_label_2
_geom_angle_atom_site_label_3
_geom_angle
_geom_angle_site_symmetry_1
_geom_angle_site_symmetry_3
_geom_angle_publ_flag
O2B Cl1 O4B 106.4(9) . . ?
O1A Cl1 O4A 101.4(9) . . ?
O4C Cl1 O2C 115.5(8) . . ?
O1A Cl1 O3A 109.6(9) . . ?
O4A Cl1 O3A 111.3(9) . . ?
O1A Cl1 O2A 113.3(14) . . ?
O4A Cl1 O2A 105.6(17) . . ?
O3A Cl1 O2A 114.8(12) . . ?
O2B Cl1 O3B 124.7(8) . . ?
O4B Cl1 O3B 105.9(8) . . ?
O4C Cl1 O3C 108.6(13) . . ?
O2C Cl1 O3C 118.1(12) . . ?
O2B Cl1 O1B 112.3(7) . . ?
O4B Cl1 O1B 103.4(11) . . ?
O3B Cl1 O1B 102.2(7) . . ?
O4C Cl1 O1C 102.4(8) . . ?
O2C Cl1 O1C 96.7(8) . . ?
O3C Cl1 O1C 114.0(8) . . ?
N3 Pb1 O2 78.49(12) . . ?
N3 Pb1 N6 77.20(12) . . ?
O2 Pb1 N6 64.98(10) . . ?
N3 Pb1 N4 70.39(11) . . ?
O2 Pb1 N4 122.97(10) . . ?
N6 Pb1 N4 62.27(12) . . ?
N3 Pb1 N2 69.09(11) . . ?
O2 Pb1 N2 95.61(10) . . ?
N6 Pb1 N2 144.05(10) . . ?
N4 Pb1 N2 114.88(12) . . ?
N3 Pb1 N1 86.31(13) . . ?
O2 Pb1 N1 158.15(11) . . ?
N6 Pb1 N1 126.86(11) . . ?
N4 Pb1 N1 64.59(11) . . ?
N2 Pb1 N1 64.04(11) . . ?
C1 N1 C8 113.6(4) . . ?
C1 N1 Pb1 116.8(3) . . ?
C8 N1 Pb1 116.3(3) . . ?
C9 N2 C2 109.0(3) . . ?
C9 N2 C3 108.3(3) . . ?
C2 N2 C3 112.1(4) . . ?
C9 N2 Pb1 111.7(3) . . ?
C2 N2 Pb1 108.4(2) . . ?
C3 N2 Pb1 107.3(2) . . ?
C5 N3 C4 113.7(4) . . ?
C5 N3 Pb1 113.0(3) . . ?
C4 N3 Pb1 112.1(3) . . ?
C19 N4 C7 108.3(3) . . ?
C19 N4 C6 109.4(3) . . ?
C7 N4 C6 112.5(4) . . ?
C19 N4 Pb1 109.6(3) . . ?
C7 N4 Pb1 110.2(3) . . ?
C6 N4 Pb1 106.7(2) . . ?
C10 N5 C18 118.7(4) . . ?
C20 N6 C28 120.4(4) . . ?
C20 N6 Pb1 122.0(3) . . ?
C28 N6 Pb1 117.5(3) . . ?
C27 O2 Pb1 119.6(3) . . ?
N1 C1 C2 110.4(4) . . ?
N2 C2 C1 114.0(3) . . ?
N2 C3 C4 110.7(4) . . ?
N3 C4 C3 110.9(3) . . ?
N3 C5 C6 112.4(4) . . ?
N4 C6 C5 114.3(4) . . ?
N4 C7 C8 114.2(4) . . ?
N1 C8 C7 110.6(4) . . ?
N2 C9 C10 114.6(3) . . ?
N5 C10 C11 121.7(5) . . ?
N5 C10 C9 116.8(4) . . ?
C11 C10 C9 121.5(4) . . ?
C12 C11 C10 120.2(5) . . ?
C11 C12 C13 120.0(4) . . ?
C14 C13 C12 124.6(4) . . ?
C14 C13 C18 119.4(5) . . ?
C12 C13 C18 115.9(4) . . ?
C15 C14 C13 119.9(5) . . ?
C14 C15 C16 121.5(5) . . ?
C17 C16 C15 119.8(5) . . ?
O1 C17 C16 119.3(5) . . ?
O1 C17 C18 120.5(4) . . ?
C16 C17 C18 120.1(4) . . ?
N5 C18 C17 117.1(4) . . ?
N5 C18 C13 123.5(5) . . ?
C17 C18 C13 119.2(5) . . ?
N4 C19 C20 110.9(3) . . ?
N6 C20 C21 121.0(5) . . ?
N6 C20 C19 117.4(4) . . ?
C21 C20 C19 121.6(4) . . ?
C22 C21 C20 119.6(4) . . ?
C21 C22 C23 121.0(4) . . ?
C24 C23 C22 124.8(4) . . ?
C24 C23 C28 118.9(4) . . ?
C22 C23 C28 116.3(4) . . ?
C25 C24 C23 119.7(4) . . ?
C24 C25 C26 121.6(5) . . ?
C27 C26 C25 121.5(4) . . ?
O2 C27 C26 122.5(4) . . ?
O2 C27 C28 120.3(4) . . ?
C26 C27 C28 117.2(4) . . ?
N6 C28 C27 117.2(4) . . ?
N6 C28 C23 121.6(4) . . ?
C27 C28 C23 121.2(4) . . ?

loop_
_geom_bond_atom_site_label_1
_geom_bond_atom_site_label_2
_geom_bond_distance
_geom_bond_site_symmetry_2
_geom_bond_publ_flag
Cl1 O2B 1.316(12) . ?
Cl1 O4B 1.376(15) . ?
Cl1 O4C 1.414(14) . ?
Cl1 O1A 1.416(15) . ?
Cl1 O4A 1.428(15) . ?
Cl1 O2C 1.430(13) . ?
Cl1 O3A 1.441(12) . ?
Cl1 O2A 1.44(3) . ?
Cl1 O3B 1.489(14) . ?
Cl1 O3C 1.51(2) . ?
Cl1 O1B 1.569(10) . ?
Cl1 O1C 1.623(14) . ?
Pb1 N3 2.391(4) . ?
Pb1 O2 2.487(3) . ?
Pb1 N6 2.566(3) . ?
Pb1 N4 2.712(4) . ?
Pb1 N2 2.741(3) . ?
Pb1 N1 2.767(4) . ?
N1 C1 1.455(6) . ?
N1 C8 1.473(6) . ?
N2 C9 1.470(5) . ?
N2 C2 1.477(5) . ?
N2 C3 1.481(5) . ?
N3 C5 1.472(6) . ?
N3 C4 1.476(5) . ?
N4 C19 1.464(6) . ?
N4 C7 1.478(6) . ?
N4 C6 1.486(5) . ?
N5 C10 1.315(6) . ?
N5 C18 1.348(6) . ?
N6 C20 1.329(5) . ?
N6 C28 1.357(6) . ?
O1 C17 1.360(5) . ?
O2 C27 1.333(5) . ?
C1 C2 1.515(6) . ?
C3 C4 1.523(6) . ?
C5 C6 1.513(6) . ?
C7 C8 1.528(7) . ?
C9 C10 1.507(6) . ?
C10 C11 1.412(6) . ?
C11 C12 1.353(7) . ?
C12 C13 1.405(7) . ?
C13 C14 1.400(7) . ?
C13 C18 1.422(6) . ?
C14 C15 1.368(7) . ?
C15 C16 1.405(6) . ?
C16 C17 1.371(7) . ?
C17 C18 1.418(7) . ?
C19 C20 1.515(7) . ?
C20 C21 1.412(6) . ?
C21 C22 1.355(7) . ?
C22 C23 1.411(6) . ?
C23 C24 1.403(7) . ?
C23 C28 1.428(6) . ?
C24 C25 1.367(6) . ?
C25 C26 1.399(6) . ?
C26 C27 1.390(6) . ?
C27 C28 1.421(6) . ?
